data_7205928
loop_
_publ_author_name
'Bartual-Murgui, Carlos'
'Ortega-Villar, Norma A.'
'Shepherd, Helena J.'
'Mu\~noz, M. Carmen'
'Salmon, Lionel'
'Moln\'ar, G\'abor'
'Bousseksou, Azzedine'
'Real, Jos\'e Antonio'

_publ_section_title
;
 Enhanced porosity in a new 3D Hofmann-like network exhibiting humidity
 sensitive cooperative spin transitions at room temperature
;
_journal_issue 20
_journal_name_full 'Journal of Materials Chemistry'
_journal_page_first 7217
_journal_paper_doi 10.1039/c0jm04387g
_journal_volume 21
_journal_year 2011
_chemical_formula_sum 'C22.08 Fe N7.04 Pt'
_chemical_formula_weight 614.74
_chemical_name_systematic
;
?
;
_space_group_IT_number 123
_space_group_name_Hall '-P 4 2'
_space_group_name_H-M_alt 'P 4/m m m'
_symmetry_cell_setting tetragonal
_symmetry_space_group_name_Hall '-P 4 2'
_symmetry_space_group_name_H-M 'P 4/m m m'
_atom_sites_solution_hydrogens notdet
_atom_sites_solution_primary direct
_atom_sites_solution_secondary difmap
_audit_creation_method SHELXL-97
_cell_angle_alpha 90.00
_cell_angle_beta 90.00
_cell_angle_gamma 90.00
_cell_formula_units_Z 1
_cell_length_a 7.1700(2)
_cell_length_b 7.1700(2)
_cell_length_c 13.6620(2)
_cell_measurement_temperature 120(1)
_cell_measurement_theta_max 32.19
_cell_measurement_theta_min 4.02
_cell_volume 702.35(3)
_computing_cell_refinement 'HKL DENZO'
_computing_data_collection COLLECT
_computing_data_reduction 'HKL DENZO and SCALEPACK'
_computing_structure_refinement 'SHELXL-97 (Sheldrick, 1997)'
_computing_structure_solution SHELXS-97
_diffrn_ambient_temperature 120(1)
_diffrn_measured_fraction_theta_full 0.974
_diffrn_measured_fraction_theta_max 0.935
_diffrn_radiation_monochromator graphite
_diffrn_radiation_source 'fine-focus sealed tube'
_diffrn_radiation_type MoK\a
_diffrn_radiation_wavelength 0.71073
_diffrn_reflns_av_R_equivalents 0.0263
_diffrn_reflns_av_sigmaI/netI 0.0332
_diffrn_reflns_limit_h_max 9
_diffrn_reflns_limit_h_min -8
_diffrn_reflns_limit_k_max 10
_diffrn_reflns_limit_k_min -10
_diffrn_reflns_limit_l_max 20
_diffrn_reflns_limit_l_min -16
_diffrn_reflns_number 2634
_diffrn_reflns_theta_full 25.00
_diffrn_reflns_theta_max 32.19
_diffrn_reflns_theta_min 4.02
_exptl_absorpt_coefficient_mu 5.508
_exptl_absorpt_correction_T_max 0.9470
_exptl_absorpt_correction_T_min 0.8097
_exptl_absorpt_correction_type empirical
_exptl_absorpt_process_details scalepack
_exptl_crystal_colour red
_exptl_crystal_density_diffrn 1.453
_exptl_crystal_density_method 'not measured'
_exptl_crystal_description prismatic
_exptl_crystal_F_000 297
_exptl_crystal_size_max 0.04
_exptl_crystal_size_mid 0.04
_exptl_crystal_size_min 0.01
_refine_diff_density_max 1.671
_refine_diff_density_min -0.887
_refine_diff_density_rms 0.191
_refine_ls_extinction_method none
_refine_ls_goodness_of_fit_ref 0.859
_refine_ls_hydrogen_treatment undef
_refine_ls_matrix_type full
_refine_ls_number_parameters 31
_refine_ls_number_reflns 751
_refine_ls_number_restraints 1
_refine_ls_restrained_S_all 0.858
_refine_ls_R_factor_all 0.0319
_refine_ls_R_factor_gt 0.0311
_refine_ls_shift/su_max 0.041
_refine_ls_shift/su_mean 0.015
_refine_ls_structure_factor_coef Fsqd
_refine_ls_weighting_details 'calc w=1/[\s^2^(Fo^2^)+(0.1034P)^2^+0.0000P] where P=(Fo^2^+2Fc^2^)/3'
_refine_ls_weighting_scheme calc
_refine_ls_wR_factor_gt 0.0794
_refine_ls_wR_factor_ref 0.0798
_reflns_number_gt 722
_reflns_number_total 751
_reflns_threshold_expression >2sigma(I)
_cod_data_source_file c0jm04387g.txt
_cod_data_source_block ja966-acta50
_cod_original_cell_volume 702.35(2)
_cod_original_sg_symbol_Hall -P42
_cod_original_sg_symbol_H-M P4/mmm
_cod_database_code 7205928

loop_
_symmetry_equiv_pos_as_xyz
'x, y, z'
'-x, -y, z'
'x, -y, -z'
'-x, y, -z'
'-y, -x, -z'
'y, x, -z'
'y, -x, z'
'-y, x, z'
'-x, -y, -z'
'x, y, -z'
'-x, y, z'
'x, -y, z'
'y, x, z'
'-y, -x, z'
'-y, x, -z'
'y, -x, -z'

loop_
_atom_site_label
_atom_site_type_symbol
_atom_site_fract_x
_atom_site_fract_y
_atom_site_fract_z
_atom_site_U_iso_or_equiv
_atom_site_adp_type
_atom_site_occupancy
_atom_site_symmetry_multiplicity
_atom_site_calc_flag
_atom_site_refinement_flags
_atom_site_disorder_assembly
_atom_site_disorder_group
Pt Pt 0.5000 0.5000 0.5000 0.01266(14) Uani 1 16 d S . .
Fe Fe 0.0000 0.0000 0.5000 0.0065(2) Uani 1 16 d S . .
N1 N 0.0000 0.0000 0.3539(4) 0.0116(11) Uiso 1 8 d S . .
N2 N 0.1908(5) 0.1908(5) 0.5000 0.0121(7) Uiso 1 4 d S . .
C1 C 0.1613(13) 0.0000 0.3050(6) 0.0209(15) Uiso 0.50 2 d SP . .
C2 C 0.1658(14) 0.0000 0.2011(6) 0.0238(16) Uiso 0.50 2 d SP . .
C3 C 0.0000 0.0000 0.1482(6) 0.0206(15) Uiso 1 8 d S . .
C4 C 0.0000 0.0000 0.0424(7) 0.0261(17) Uiso 1 8 d S . .
C5 C 0.3044(6) 0.3044(6) 0.5000 0.0148(9) Uiso 1 4 d S . .
N3 N 0.5000 0.2055 0.1679 0.12(6) Uiso 0.13 2 d SP . .
C6 C 0.5000 0.2055 0.1679 0.007(4) Uiso 0.13 2 d SPD . .
C7 C 0.5000 0.100(3) 0.2578(14) 0.029(4) Uiso 0.25 2 d SP . .
C8 C 0.5000 0.115(4) 0.0768(17) 0.039(5) Uiso 0.25 2 d SP . .
C9 C 0.5000 0.4147(14) 0.1692 0.6(4) Uiso 0.13 2 d SPD . .

loop_
_atom_site_aniso_label
_atom_site_aniso_U_11
_atom_site_aniso_U_22
_atom_site_aniso_U_33
_atom_site_aniso_U_23
_atom_site_aniso_U_13
_atom_site_aniso_U_12
Pt 0.00490(14) 0.00490(14) 0.0282(2) 0.000 0.000 0.000
Fe 0.0052(3) 0.0052(3) 0.0092(5) 0.000 0.000 0.000

loop_
_atom_type_symbol
_atom_type_description
_atom_type_scat_dispersion_real
_atom_type_scat_dispersion_imag
_atom_type_scat_source
C C 0.0033 0.0016 'International Tables Vol C Tables 4.2.6.8 and 6.1.1.4'
H H 0.0000 0.0000 'International Tables Vol C Tables 4.2.6.8 and 6.1.1.4'
N N 0.0061 0.0033 'International Tables Vol C Tables 4.2.6.8 and 6.1.1.4'
Fe Fe 0.3463 0.8444 'International Tables Vol C Tables 4.2.6.8 and 6.1.1.4'
Pt Pt -1.7033 8.3905 'International Tables Vol C Tables 4.2.6.8 and 6.1.1.4'

loop_
_geom_angle_atom_site_label_1
_geom_angle_atom_site_label_2
_geom_angle_atom_site_label_3
_geom_angle
_geom_angle_site_symmetry_1
_geom_angle_site_symmetry_3
_geom_angle_publ_flag
C5 Pt C5 180.0 . 9_666 ?
C5 Pt C5 90.0 . 11_655 ?
C5 Pt C5 90.0 9_666 11_655 ?
C5 Pt C5 90.0 . 3_566 ?
C5 Pt C5 90.0 9_666 3_566 ?
C5 Pt C5 180.0 11_655 3_566 ?
N2 Fe N2 180.00(14) . 9_556 ?
N2 Fe N2 90.0 . 11 ?
N2 Fe N2 90.0 9_556 11 ?
N2 Fe N2 90.0 . 3_556 ?
N2 Fe N2 90.0 9_556 3_556 ?
N2 Fe N2 180.0 11 3_556 ?
N2 Fe N1 90.0 . 9_556 ?
N2 Fe N1 90.000(1) 9_556 9_556 ?
N2 Fe N1 90.0 11 9_556 ?
N2 Fe N1 90.0 3_556 9_556 ?
N2 Fe N1 90.0 . . ?
N2 Fe N1 90.0 9_556 . ?
N2 Fe N1 90.0 11 . ?
N2 Fe N1 90.0 3_556 . ?
N1 Fe N1 180.0 9_556 . ?
C1 N1 C1 75.5(4) 14 2 ?
C1 N1 C1 75.5(4) 14 . ?
C1 N1 C1 120.0(8) 2 . ?
C1 N1 C1 120.0(8) 14 13 ?
C1 N1 C1 75.5(4) 2 13 ?
C1 N1 C1 75.5(4) . 13 ?
C1 N1 Fe 120.0(4) 14 . ?
C1 N1 Fe 120.0(4) 2 . ?
C1 N1 Fe 120.0(4) . . ?
C1 N1 Fe 120.0(4) 13 . ?
C5 N2 Fe 180.0 . . ?
N1 C1 C2 121.3(8) . . ?
N1 C1 C1 52.25(19) . 14 ?
C2 C1 C1 90.9(4) . 14 ?
N1 C1 C1 52.25(19) . 13 ?
C2 C1 C1 90.9(4) . 13 ?
C1 C1 C1 90.000(1) 14 13 ?
C3 C2 C1 120.0(9) . . ?
C3 C2 C2 52.8(2) . 14 ?
C1 C2 C2 89.1(4) . 14 ?
C3 C2 C2 52.8(2) . 13 ?
C1 C2 C2 89.1(4) . 13 ?
C2 C2 C2 90.000(1) 14 13 ?
C2 C3 C2 74.3(4) 13 . ?
C2 C3 C2 117.4(9) 13 14 ?
C2 C3 C2 74.3(4) . 14 ?
C2 C3 C2 74.3(4) 13 2 ?
C2 C3 C2 117.4(9) . 2 ?
C2 C3 C2 74.3(4) 14 2 ?
C2 C3 C4 121.3(5) 13 . ?
C2 C3 C4 121.3(5) . . ?
C2 C3 C4 121.3(5) 14 . ?
C2 C3 C4 121.3(5) 2 . ?
C4 C4 C3 180.0 9 . ?
N2 C5 Pt 180.0 . . ?
C8 N3 C7 120.9(13) . . ?
C8 N3 C9 118.1(11) . . ?
C7 N3 C9 121.0(8) . . ?
C8 C6 C7 120.9(13) . . ?
C8 C6 C9 118.1(11) . . ?
C7 C6 C9 121.0(8) . . ?
C7 C7 N3 121.7(8) 2_655 . ?
C7 C7 C6 121.7(8) 2_655 . ?
N3 C7 C6 0.0 . . ?
C6 C8 N3 0.0 . . ?
C6 C8 C8 117.4(11) . 2_655 ?
N3 C8 C8 117.4(11) . 2_655 ?
C9 C9 C9 90.0 14_665 13 ?
C9 C9 C9 45.000(1) 14_665 2_665 ?
C9 C9 C9 45.000(1) 13 2_665 ?
C9 C9 N3 134.996(1) 14_665 . ?
C9 C9 N3 134.996(2) 13 . ?
C9 C9 N3 179.322(5) 2_665 . ?
C9 C9 C6 134.996(1) 14_665 . ?
C9 C9 C6 134.996(2) 13 . ?
C9 C9 C6 179.322(5) 2_665 . ?
N3 C9 C6 0.0 . . ?

loop_
_geom_bond_atom_site_label_1
_geom_bond_atom_site_label_2
_geom_bond_distance
_geom_bond_site_symmetry_2
_geom_bond_publ_flag
Pt C5 1.983(6) . ?
Pt C5 1.983(6) 9_666 ?
Pt C5 1.983(6) 11_655 ?
Pt C5 1.983(6) 3_566 ?
Fe N2 1.935(5) . ?
Fe N2 1.935(5) 9_556 ?
Fe N2 1.935(5) 11 ?
Fe N2 1.935(5) 3_556 ?
Fe N1 1.996(6) 9_556 ?
Fe N1 1.996(6) . ?
N1 C1 1.335(9) 14 ?
N1 C1 1.335(9) 2 ?
N1 C1 1.335(9) . ?
N1 C1 1.335(9) 13 ?
N2 C5 1.152(8) . ?
C1 C2 1.419(12) . ?
C1 C1 1.635(13) 14 ?
C1 C1 1.635(13) 13 ?
C2 C3 1.391(10) . ?
C2 C2 1.681(14) 14 ?
C2 C2 1.681(14) 13 ?
C3 C2 1.391(10) 13 ?
C3 C2 1.391(10) 14 ?
C3 C2 1.391(10) 2 ?
C3 C4 1.446(13) . ?
C4 C4 1.16(2) 9 ?
N3 C8 1.40(2) . ?
N3 C7 1.44(2) . ?
N3 C9 1.500(10) . ?
C6 C8 1.40(2) . ?
C6 C7 1.44(2) . ?
C6 C9 1.500(10) . ?
C7 C7 1.43(4) 2_655 ?
C8 C8 1.65(6) 2_655 ?
C9 C9 0.865(14) 14_665 ?
C9 C9 0.865(14) 13 ?
C9 C9 1.22(2) 2_665 ?
